data_7714759
loop_
_publ_author_name
'McKearney, Declan'
'MacDonald, Kyle'
'Kim, Min Suk'
'Williams, Vance E.'
'Leznoff, Daniel B.'

_publ_section_title
;
 Tuning the visible colour of octahedral manganese(III) phthalocyanines
 <i>via</i> axial ligand exchange.
;
_journal_issue 3
_journal_name_full 'Dalton transactions (Cambridge, England : 2003)'
_journal_page_first 938
_journal_page_last 948
_journal_paper_doi 10.1039/d3dt03518b
_journal_volume 53
_journal_year 2024
_chemical_absolute_configuration syn
_chemical_formula_moiety 'C74 H46 Cl2 F6 Mn1 N8 O2 P2 Sb1'
_chemical_formula_sum 'C74 H46 Cl2 F6 Mn N8 O2 P2 Sb'
_chemical_formula_weight 1502.72
_space_group_crystal_system triclinic
_space_group_IT_number 1
_space_group_name_Hall 'P 1'
_space_group_name_H-M_alt 'P 1'
_atom_sites_solution_hydrogens geom
_audit_update_record
;
2023-10-06 deposited with the CCDC.	2023-12-05 downloaded from the CCDC.
;
_cell_angle_alpha 77.135(4)
_cell_angle_beta 81.131(4)
_cell_angle_gamma 89.347(4)
_cell_formula_units_Z 1
_cell_length_a 9.3814(4)
_cell_length_b 11.7093(5)
_cell_length_c 15.1727(7)
_cell_measurement_reflns_used 9936
_cell_measurement_temperature 150(2)
_cell_measurement_theta_max 66.62
_cell_measurement_theta_min 3.02
_cell_volume 1604.99(13)
_computing_cell_refinement 'Bruker SAINT'
_computing_data_collection 'Bruker APEX2'
_computing_data_reduction 'Bruker SAINT'
_computing_structure_refinement 'SHELXL-2016/6 (Sheldrick, 2016)'
_computing_structure_solution 'SHELXT 2014/5 (Sheldrick, 2014)'
_diffrn_ambient_temperature 150(2)
_diffrn_measured_fraction_theta_full 0.963
_diffrn_measured_fraction_theta_max 0.963
_diffrn_measurement_device_type 'Bruker APEX-II DUO CCD'
_diffrn_measurement_method '\f and \w scans'
_diffrn_radiation_monochromator graphite
_diffrn_radiation_type 'Cu K\a'
_diffrn_radiation_wavelength 1.54178
_diffrn_reflns_av_R_equivalents 0.0548
_diffrn_reflns_av_unetI/netI 0.0706
_diffrn_reflns_Laue_measured_fraction_full 0.963
_diffrn_reflns_Laue_measured_fraction_max 0.963
_diffrn_reflns_limit_h_max 10
_diffrn_reflns_limit_h_min -11
_diffrn_reflns_limit_k_max 13
_diffrn_reflns_limit_k_min -13
_diffrn_reflns_limit_l_max 18
_diffrn_reflns_limit_l_min -18
_diffrn_reflns_number 16858
_diffrn_reflns_point_group_measured_fraction_full 0.727
_diffrn_reflns_point_group_measured_fraction_max 0.727
_diffrn_reflns_theta_full 66.730
_diffrn_reflns_theta_max 66.730
_diffrn_reflns_theta_min 3.024
_exptl_absorpt_coefficient_mu 6.791
_exptl_absorpt_correction_T_max 1.0000
_exptl_absorpt_correction_T_min 0.6480
_exptl_absorpt_correction_type multi-scan
_exptl_absorpt_process_details sadabs
_exptl_crystal_colour blue
_exptl_crystal_density_diffrn 1.555
_exptl_crystal_description block
_exptl_crystal_F_000 756
_exptl_crystal_size_max 0.205
_exptl_crystal_size_mid 0.167
_exptl_crystal_size_min 0.142
_refine_diff_density_max 2.966
_refine_diff_density_min -1.309
_refine_diff_density_rms 0.156
_refine_ls_extinction_method none
_refine_ls_goodness_of_fit_ref 1.066
_refine_ls_hydrogen_treatment constr
_refine_ls_matrix_type full
_refine_ls_number_parameters 849
_refine_ls_number_reflns 8272
_refine_ls_number_restraints 3
_refine_ls_restrained_S_all 1.065
_refine_ls_R_factor_all 0.0805
_refine_ls_R_factor_gt 0.0766
_refine_ls_shift/su_max 0.000
_refine_ls_shift/su_mean 0.000
_refine_ls_structure_factor_coef Fsqd
_refine_ls_weighting_details 'w=1/[\s^2^(Fo^2^)+(0.1023P)^2^+9.5122P] where P=(Fo^2^+2Fc^2^)/3'
_refine_ls_weighting_scheme calc
_refine_ls_wR_factor_gt 0.1962
_refine_ls_wR_factor_ref 0.1998
_reflns_number_gt 7817
_reflns_number_total 8272
_reflns_threshold_expression 'I > 2\s(I)'
_cod_data_source_file d3dt03518b2.cif
_cod_data_source_block DM_Kyle_PcMnPh3PO_0m_a
_cod_depositor_comments 'Adding full bibliography for 7714753--7714759.cif.'
_cod_original_formula_sum 'C74 H46 Cl2 F6 Mn1 N8 O2 P2 Sb1'
_cod_database_code 7714759
_shelx_space_group_comment
;
The symmetry employed for this shelxl refinement is uniquely defined
by the following loop, which should always be used as a source of
symmetry information in preference to the above space-group names.
They are only intended as comments.
;

loop_
_space_group_symop_operation_xyz
'x, y, z'

loop_
_atom_site_label
_atom_site_type_symbol
_atom_site_fract_x
_atom_site_fract_y
_atom_site_fract_z
_atom_site_U_iso_or_equiv
_atom_site_adp_type
_atom_site_occupancy
_atom_site_site_symmetry_order
_atom_site_calc_flag
_atom_site_refinement_flags_posn
_atom_site_refinement_flags_adp
_atom_site_refinement_flags_occupancy
_atom_site_disorder_assembly
_atom_site_disorder_group
Sb1 Sb 0.62338(8) 1.08351(7) 0.13806(6) 0.0375(3) Uani 1 1 d . . . . .
Mn1 Mn 0.32418(19) 0.38551(15) 0.58678(12) 0.0187(4) Uani 1 1 d . . . . .
C1' C 0.1139(14) 0.7164(11) 0.4001(9) 0.025(3) Uani 1 1 d . . . . .
P1 P 0.2884(3) 0.6647(3) 0.4298(2) 0.0227(6) Uani 1 1 d . . . . .
F1 F 0.5556(18) 1.1305(14) 0.0240(8) 0.081(4) Uani 1 1 d . . . . .
O1 O 0.2681(10) 0.5613(7) 0.5084(6) 0.0264(18) Uani 1 1 d . . . . .
N1 N 0.2341(12) 0.4915(9) 0.7776(7) 0.023(2) Uani 1 1 d . . . . .
C1 C 0.1324(14) 0.4377(11) 0.7475(8) 0.023(2) Uani 1 1 d . . . . .
C2' C 0.0933(15) 0.7652(14) 0.3123(10) 0.037(3) Uani 1 1 d . . . . .
H2' H 0.170403 0.769670 0.262976 0.045 Uiso 1 1 calc R U . . .
P2 P 0.3509(3) 0.1103(2) 0.7458(2) 0.0206(6) Uani 1 1 d . . . . .
F2 F 0.751(2) 0.9830(17) 0.0859(11) 0.108(6) Uani 1 1 d . . . . .
O2 O 0.3696(9) 0.2103(7) 0.6622(6) 0.0249(18) Uani 1 1 d . . . . .
N2 N 0.1436(10) 0.3904(8) 0.6727(7) 0.019(2) Uani 1 1 d . . . . .
C2 C -0.0146(14) 0.4207(10) 0.7972(9) 0.023(3) Uani 1 1 d . . . . .
F3 F 0.476(2) 0.9658(17) 0.1713(12) 0.105(6) Uani 1 1 d . . . . .
N3 N -0.0237(11) 0.2867(9) 0.6083(7) 0.024(2) Uani 1 1 d . . . . .
C3' C -0.0407(17) 0.8081(13) 0.2959(11) 0.039(3) Uani 1 1 d . . . . .
H3' H -0.056839 0.839029 0.234927 0.047 Uiso 1 1 calc R U . . .
C3 C -0.0799(15) 0.4470(12) 0.8763(10) 0.030(3) Uani 1 1 d . . . . .
H3 H -0.028498 0.489332 0.908475 0.036 Uiso 1 1 calc R U . . .
F4 F 0.6922(16) 1.0313(15) 0.2488(9) 0.081(4) Uani 1 1 d . . . . .
N4 N 0.2134(11) 0.3065(8) 0.5146(7) 0.020(2) Uani 1 1 d . . . . .
C4' C -0.1507(17) 0.8058(14) 0.3680(12) 0.042(4) Uani 1 1 d . . . . .
H4' H -0.241503 0.838024 0.357237 0.050 Uiso 1 1 calc R U . . .
C4 C -0.2218(15) 0.4117(12) 0.9094(10) 0.030(3) Uani 1 1 d . . . . .
H4 H -0.267933 0.429490 0.964867 0.036 Uiso 1 1 calc R U . . .
C5' C -0.1282(16) 0.7569(13) 0.4550(10) 0.035(3) Uani 1 1 d . . . . .
H5' H -0.205373 0.754082 0.503991 0.042 Uiso 1 1 calc R U . . .
F5 F 0.4946(13) 1.1833(12) 0.1887(12) 0.083(5) Uani 1 1 d . . . . .
N5 N 0.4089(11) 0.2790(9) 0.3988(7) 0.023(2) Uani 1 1 d . . . . .
C5 C -0.2967(15) 0.3509(14) 0.8628(11) 0.037(3) Uani 1 1 d . . . . .
H5 H -0.394643 0.328628 0.886240 0.044 Uiso 1 1 calc R U . . .
C6' C 0.0015(16) 0.7119(12) 0.4741(11) 0.033(3) Uani 1 1 d . . . . .
H6' H 0.015397 0.678661 0.535225 0.039 Uiso 1 1 calc R U . . .
F6 F 0.7624(13) 1.2018(13) 0.1046(10) 0.075(4) Uani 1 1 d . . . . .
N6 N 0.5002(11) 0.3839(8) 0.5000(7) 0.022(2) Uani 1 1 d . . . . .
C6 C -0.2327(15) 0.3210(11) 0.7821(9) 0.028(3) Uani 1 1 d . . . . .
H6 H -0.283547 0.276663 0.751077 0.033 Uiso 1 1 calc R U . . .
N7 N 0.6637(11) 0.4915(9) 0.5615(7) 0.023(2) Uani 1 1 d . . . . .
C7' C 0.3791(14) 0.7873(10) 0.4562(10) 0.028(3) Uani 1 1 d . . . . .
C7 C -0.0905(14) 0.3595(10) 0.7492(9) 0.024(3) Uani 1 1 d . . . . .
N8 N 0.4288(11) 0.4663(9) 0.6582(7) 0.021(2) Uani 1 1 d . . . . .
C8' C 0.3870(15) 0.8980(11) 0.3977(10) 0.031(3) Uani 1 1 d . . . . .
H8' H 0.342941 0.912363 0.344046 0.037 Uiso 1 1 calc R U . . .
C8 C 0.0100(13) 0.3421(10) 0.6705(8) 0.020(2) Uani 1 1 d . . . . .
C9 C 0.0709(13) 0.2712(10) 0.5366(8) 0.022(2) Uani 1 1 d . . . . .
C9' C 0.4623(17) 0.9874(13) 0.4205(11) 0.040(4) Uani 1 1 d . . . . .
H9' H 0.475824 1.062509 0.380183 0.048 Uiso 1 1 calc R U . . .
C10 C 0.0350(15) 0.2085(10) 0.4711(9) 0.025(3) Uani 1 1 d . . . . .
C10' C 0.5151(15) 0.9659(12) 0.5001(11) 0.033(3) Uani 1 1 d . . . . .
H10' H 0.560555 1.028674 0.516308 0.040 Uiso 1 1 calc R U . . .
C11' C 0.5065(16) 0.8593(12) 0.5580(11) 0.036(3) Uani 1 1 d . . . . .
H11' H 0.548536 0.846633 0.612353 0.043 Uiso 1 1 calc R U . . .
C11 C -0.0909(14) 0.1543(12) 0.4603(9) 0.028(3) Uani 1 1 d . . . . .
H11 H -0.176315 0.153955 0.503094 0.033 Uiso 1 1 calc R U . . .
C12' C 0.4344(16) 0.7684(11) 0.5360(9) 0.030(3) Uani 1 1 d . . . . .
H12' H 0.423810 0.693482 0.576629 0.037 Uiso 1 1 calc R U . . .
C12 C -0.0920(16) 0.1020(15) 0.3890(11) 0.039(3) Uani 1 1 d . . . . .
H12 H -0.177907 0.065523 0.381545 0.047 Uiso 1 1 calc R U . . .
C15 C 0.1629(14) 0.2061(11) 0.4090(9) 0.025(3) Uani 1 1 d . . . . .
C15' C 0.599(2) 0.652(2) 0.2131(15) 0.071(6) Uani 1 1 d . . . . .
H15' H 0.688364 0.690055 0.184052 0.085 Uiso 1 1 calc R U . . .
C14 C 0.1656(15) 0.1526(12) 0.3355(10) 0.031(3) Uani 1 1 d . . . . .
H14 H 0.251844 0.150482 0.293912 0.037 Uiso 1 1 calc R U . . .
C14' C 0.5212(18) 0.6898(18) 0.2864(12) 0.049(4) Uani 1 1 d . . . . .
H14' H 0.554764 0.754338 0.306493 0.059 Uiso 1 1 calc R U . . .
C13 C 0.0371(15) 0.1024(13) 0.3254(10) 0.034(3) Uani 1 1 d . . . . .
H13 H 0.035213 0.067417 0.274819 0.041 Uiso 1 1 calc R U . . .
C13' C 0.3924(16) 0.6307(12) 0.3294(9) 0.032(3) Uani 1 1 d . . . . .
C19' C 0.2551(13) -0.0126(11) 0.7254(9) 0.023(3) Uani 1 1 d . . . . .
C19 C 0.7174(15) 0.3336(13) 0.2905(9) 0.032(3) Uani 1 1 d . . . . .
H19 H 0.667105 0.288156 0.259985 0.038 Uiso 1 1 calc R U . . .
C18 C 0.6558(14) 0.3599(11) 0.3732(9) 0.025(3) Uani 1 1 d . . . . .
C18' C 0.3397(19) 0.5418(13) 0.2952(10) 0.039(3) Uani 1 1 d . . . . .
H18' H 0.247932 0.505998 0.321192 0.046 Uiso 1 1 calc R U . . .
C17 C 0.5104(13) 0.3343(11) 0.4239(8) 0.023(3) Uani 1 1 d . . . . .
C17' C 0.423(2) 0.5054(15) 0.2224(12) 0.047(4) Uani 1 1 d . . . . .
H17' H 0.389643 0.441925 0.200591 0.056 Uiso 1 1 calc R U . . .
C16 C 0.2745(14) 0.2669(9) 0.4388(8) 0.022(2) Uani 1 1 d . . . . .
C16' C 0.5526(19) 0.5616(18) 0.1819(10) 0.049(4) Uani 1 1 d . . . . .
H16' H 0.609205 0.536960 0.132269 0.059 Uiso 1 1 calc R U . . .
C20 C 0.8583(17) 0.3783(14) 0.2548(10) 0.041(4) Uani 1 1 d . . . . .
H20 H 0.905800 0.361893 0.199151 0.049 Uiso 1 1 calc R U . . .
Cl1S Cl 0.8862(5) 0.6875(4) 0.0042(3) 0.0551(11) Uani 1 1 d . . . . .
C20' C 0.2027(14) 0.0003(12) 0.6438(9) 0.028(3) Uani 1 1 d . . . . .
H20' H 0.215848 0.072578 0.599786 0.033 Uiso 1 1 calc R U . . .
C21 C 0.9287(16) 0.4462(14) 0.3001(11) 0.040(3) Uani 1 1 d . . . . .
H21 H 1.021834 0.478396 0.273063 0.048 Uiso 1 1 calc R U . . .
C21' C 0.1297(16) -0.0946(13) 0.6264(9) 0.034(3) Uani 1 1 d . . . . .
H21' H 0.092102 -0.086928 0.570783 0.041 Uiso 1 1 calc R U . . .
C22 C 0.8679(14) 0.4681(13) 0.3824(10) 0.034(3) Uani 1 1 d . . . . .
H22 H 0.918696 0.511888 0.413858 0.041 Uiso 1 1 calc R U . . .
C22' C 0.1131(16) -0.1997(15) 0.6914(12) 0.041(4) Uani 1 1 d . . . . .
H22' H 0.065989 -0.264714 0.679369 0.049 Uiso 1 1 calc R U . . .
C23 C 0.7292(15) 0.4239(11) 0.4185(9) 0.026(3) Uani 1 1 d . . . . .
C23' C 0.1630(15) -0.2104(12) 0.7714(10) 0.033(3) Uani 1 1 d . . . . .
H23' H 0.148287 -0.282053 0.816071 0.039 Uiso 1 1 calc R U . . .
C24 C 0.6303(13) 0.4363(11) 0.4993(8) 0.024(3) Uani 1 1 d . . . . .
C24' C 0.2360(15) -0.1171(11) 0.7891(10) 0.028(3) Uani 1 1 d . . . . .
H24' H 0.272575 -0.125602 0.845154 0.034 Uiso 1 1 calc R U . . .
C25 C 0.5695(13) 0.5040(10) 0.6323(8) 0.022(2) Uani 1 1 d . . . . .
C25' C 0.5225(13) 0.0571(10) 0.7739(9) 0.025(3) Uani 1 1 d . . . . .
C26 C 0.6042(13) 0.5699(10) 0.6986(9) 0.022(2) Uani 1 1 d . . . . .
C26' C 0.5432(14) 0.0024(13) 0.8608(9) 0.029(3) Uani 1 1 d . . . . .
H26' H 0.465392 -0.007169 0.910141 0.035 Uiso 1 1 calc R U . . .
C28 C 0.7235(15) 0.6837(13) 0.7776(10) 0.034(3) Uani 1 1 d . . . . .
H28 H 0.806774 0.723846 0.784972 0.041 Uiso 1 1 calc R U . . .
C28' C 0.7931(14) -0.0268(12) 0.8029(11) 0.033(3) Uani 1 1 d . . . . .
H28' H 0.885204 -0.056560 0.813113 0.039 Uiso 1 1 calc R U . . .
C27 C 0.7312(14) 0.6291(12) 0.7052(9) 0.028(3) Uani 1 1 d . . . . .
H27 H 0.816984 0.631159 0.662361 0.033 Uiso 1 1 calc R U . . .
C27' C 0.6822(17) -0.0400(13) 0.8765(10) 0.036(3) Uani 1 1 d . . . . .
H27' H 0.698560 -0.076767 0.936364 0.044 Uiso 1 1 calc R U . . .
C29 C 0.5969(16) 0.6820(12) 0.8406(10) 0.035(3) Uani 1 1 d . . . . .
H29 H 0.596848 0.721750 0.888778 0.042 Uiso 1 1 calc R U . . .
C29' C 0.7745(16) 0.0271(15) 0.7172(12) 0.041(4) Uani 1 1 d . . . . .
H29' H 0.852590 0.035142 0.668042 0.050 Uiso 1 1 calc R U . . .
C30 C 0.4725(15) 0.6245(12) 0.8347(10) 0.030(3) Uani 1 1 d . . . . .
H30 H 0.387274 0.623003 0.877935 0.036 Uiso 1 1 calc R U . . .
C30' C 0.6380(14) 0.0715(12) 0.7011(9) 0.028(3) Uani 1 1 d . . . . .
H30' H 0.624250 0.111028 0.641308 0.033 Uiso 1 1 calc R U . . .
Cl2S Cl 1.1545(5) 0.5232(3) 0.0358(3) 0.0525(10) Uani 1 1 d . . . . .
C31 C 0.4780(14) 0.5684(11) 0.7617(8) 0.024(3) Uani 1 1 d . . . . .
C31' C 0.2502(14) 0.1492(10) 0.8465(9) 0.025(3) Uani 1 1 d . . . . .
C32 C 0.3692(13) 0.5053(10) 0.7340(8) 0.022(2) Uani 1 1 d . . . . .
C33' C 0.0176(16) 0.1674(13) 0.9375(11) 0.038(3) Uani 1 1 d . . . . .
H33' H -0.084353 0.156872 0.948792 0.046 Uiso 1 1 calc R U . . .
C34' C 0.0899(15) 0.2169(13) 0.9947(10) 0.035(3) Uani 1 1 d . . . . .
H34' H 0.036650 0.238546 1.046810 0.042 Uiso 1 1 calc R U . . .
C35' C 0.2362(19) 0.2344(15) 0.9762(12) 0.046(4) Uani 1 1 d . . . . .
H35' H 0.283894 0.270131 1.014390 0.055 Uiso 1 1 calc R U . . .
C36' C 0.3147(15) 0.2002(12) 0.9024(11) 0.035(3) Uani 1 1 d . . . . .
H36' H 0.416368 0.212637 0.890401 0.041 Uiso 1 1 calc R U . . .
C1S C 1.1734(14) 0.8998(7) 0.0521(8) 0.065(6) Uani 1 1 d G . . . .
C2S C 1.0476(11) 0.8521(8) 0.0358(7) 0.049(4) Uani 1 1 d G . . . .
C6S C 1.0420(9) 0.7352(8) 0.0307(7) 0.029(3) Uiso 1 1 d G . . . .
C5S C 1.1621(11) 0.6661(6) 0.0419(7) 0.047(4) Uani 1 1 d G . . . .
C4S C 1.2879(9) 0.7138(9) 0.0582(7) 0.047(4) Uani 1 1 d G . . . .
C3S C 1.2935(11) 0.8306(10) 0.0634(8) 0.060(6) Uani 1 1 d G . . . .
C32' C 0.1016(15) 0.1340(11) 0.8629(10) 0.030(3) Uani 1 1 d . . . . .
H32' H 0.055517 0.100414 0.822827 0.036 Uiso 1 1 calc R U . . .

loop_
_atom_site_aniso_label
_atom_site_aniso_U_11
_atom_site_aniso_U_22
_atom_site_aniso_U_33
_atom_site_aniso_U_23
_atom_site_aniso_U_13
_atom_site_aniso_U_12
Sb1 0.0311(5) 0.0440(5) 0.0400(5) -0.0146(3) -0.0062(3) 0.0023(4)
Mn1 0.0090(9) 0.0171(8) 0.0311(9) -0.0090(7) -0.0015(7) 0.0020(7)
C1' 0.014(6) 0.020(6) 0.041(7) -0.006(5) -0.003(5) -0.002(5)
P1 0.0133(15) 0.0185(14) 0.0366(16) -0.0067(12) -0.0043(12) 0.0020(12)
F1 0.104(12) 0.093(10) 0.052(6) -0.012(6) -0.042(7) 0.029(8)
O1 0.021(5) 0.014(4) 0.046(5) -0.008(3) -0.007(4) 0.004(3)
N1 0.014(5) 0.020(5) 0.038(6) -0.014(4) -0.005(4) 0.008(4)
C1 0.013(6) 0.027(6) 0.028(6) -0.004(4) -0.001(4) 0.002(5)
C2' 0.018(7) 0.049(9) 0.042(7) -0.009(6) 0.000(6) 0.001(6)
P2 0.0107(15) 0.0174(14) 0.0340(15) -0.0075(11) -0.0018(11) 0.0025(11)
F2 0.102(13) 0.141(15) 0.097(11) -0.064(11) -0.011(9) 0.077(12)
O2 0.014(4) 0.021(4) 0.040(5) -0.008(3) -0.004(4) 0.005(3)
N2 0.007(5) 0.015(4) 0.033(5) -0.004(4) -0.002(4) 0.003(4)
C2 0.015(6) 0.018(6) 0.036(6) -0.006(5) -0.004(5) 0.005(5)
F3 0.101(13) 0.113(13) 0.105(11) -0.040(10) -0.001(10) -0.068(11)
N3 0.012(5) 0.026(5) 0.036(5) -0.011(4) -0.004(4) 0.003(4)
C3' 0.030(8) 0.034(8) 0.053(8) -0.001(6) -0.019(7) 0.012(6)
C3 0.018(7) 0.022(6) 0.052(8) -0.019(6) -0.001(6) 0.005(5)
F4 0.071(9) 0.113(12) 0.060(7) -0.014(7) -0.025(6) 0.003(8)
N4 0.008(5) 0.017(5) 0.036(5) -0.007(4) -0.005(4) 0.006(4)
C4' 0.023(8) 0.036(8) 0.070(10) -0.020(7) -0.010(7) 0.006(6)
C4 0.020(7) 0.028(6) 0.044(7) -0.015(5) 0.007(6) 0.000(5)
C5' 0.020(7) 0.034(7) 0.051(8) -0.012(6) -0.006(6) 0.009(6)
F5 0.039(7) 0.073(8) 0.159(14) -0.077(9) -0.007(8) 0.017(6)
N5 0.008(5) 0.021(5) 0.039(5) -0.011(4) 0.002(4) -0.001(4)
C5 0.012(7) 0.050(9) 0.050(8) -0.018(7) 0.003(6) -0.009(6)
C6' 0.021(7) 0.023(6) 0.057(9) -0.013(6) -0.008(6) 0.002(6)
F6 0.039(7) 0.094(10) 0.087(9) -0.031(7) 0.021(6) -0.024(7)
N6 0.015(5) 0.017(5) 0.034(5) -0.007(4) -0.003(4) 0.004(4)
C6 0.020(7) 0.024(6) 0.041(7) -0.015(5) 0.003(5) 0.006(5)
N7 0.011(5) 0.023(5) 0.035(5) -0.004(4) -0.006(4) 0.000(4)
C7' 0.013(6) 0.012(6) 0.061(9) -0.015(5) -0.004(6) -0.001(5)
C7 0.012(6) 0.014(5) 0.043(7) -0.006(5) 0.002(5) -0.001(5)
N8 0.011(5) 0.022(5) 0.031(5) -0.006(4) -0.005(4) 0.007(4)
C8' 0.023(7) 0.023(6) 0.048(7) -0.009(5) -0.010(6) 0.002(5)
C8 0.013(6) 0.018(5) 0.030(6) -0.008(4) -0.004(4) 0.007(4)
C9 0.016(6) 0.014(5) 0.035(6) -0.007(4) -0.002(5) -0.005(5)
C9' 0.032(8) 0.027(7) 0.062(9) -0.018(6) 0.003(7) -0.005(6)
C10 0.024(7) 0.014(5) 0.041(7) -0.010(5) -0.009(5) 0.002(5)
C10' 0.017(7) 0.021(6) 0.066(9) -0.023(6) 0.001(6) 0.000(5)
C11' 0.024(8) 0.029(7) 0.060(9) -0.023(6) -0.008(6) 0.009(6)
C11 0.015(6) 0.033(7) 0.038(7) -0.010(5) -0.005(5) -0.001(5)
C12' 0.029(8) 0.021(6) 0.040(7) -0.002(5) -0.005(6) 0.009(5)
C12 0.019(7) 0.051(9) 0.052(8) -0.023(7) -0.006(6) 0.001(7)
C15 0.014(6) 0.022(6) 0.041(7) -0.008(5) -0.008(5) 0.002(5)
C15' 0.045(12) 0.104(17) 0.065(12) -0.039(12) 0.017(10) 0.007(12)
C14 0.016(7) 0.033(7) 0.047(7) -0.020(6) -0.003(5) 0.006(5)
C14' 0.025(8) 0.066(11) 0.059(10) -0.024(8) -0.002(7) 0.009(8)
C13 0.018(7) 0.044(8) 0.046(7) -0.027(6) -0.001(6) 0.000(6)
C13' 0.025(7) 0.031(7) 0.039(7) -0.009(5) -0.003(6) 0.016(6)
C19' 0.010(6) 0.024(6) 0.039(7) -0.015(5) -0.003(5) 0.003(5)
C19 0.019(7) 0.040(8) 0.040(7) -0.019(6) 0.002(5) 0.005(6)
C18 0.011(6) 0.022(6) 0.039(7) -0.009(5) 0.001(5) 0.003(5)
C18' 0.039(9) 0.034(8) 0.046(8) -0.015(6) -0.010(7) 0.014(7)
C17 0.010(6) 0.025(6) 0.034(6) -0.007(5) -0.001(5) 0.012(5)
C17' 0.050(11) 0.043(9) 0.053(9) -0.021(7) -0.014(8) 0.011(8)
C16 0.018(6) 0.010(5) 0.038(6) -0.005(4) -0.005(5) 0.004(4)
C16' 0.036(9) 0.077(12) 0.036(8) -0.018(8) -0.004(7) 0.021(9)
C20 0.030(8) 0.049(9) 0.041(8) -0.015(6) 0.009(6) 0.004(7)
Cl1S 0.027(2) 0.067(3) 0.075(3) -0.027(2) -0.0045(19) 0.0079(19)
C20' 0.012(6) 0.028(6) 0.044(7) -0.010(5) -0.003(5) 0.004(5)
C21 0.016(7) 0.045(8) 0.058(9) -0.017(7) 0.003(6) 0.000(6)
C21' 0.029(8) 0.043(8) 0.035(7) -0.017(6) -0.006(6) 0.004(6)
C22 0.009(6) 0.047(8) 0.050(8) -0.018(6) -0.001(6) -0.005(6)
C22' 0.017(7) 0.048(9) 0.065(10) -0.030(7) -0.004(7) 0.003(7)
C23 0.017(6) 0.023(6) 0.036(6) -0.007(5) 0.003(5) 0.005(5)
C23' 0.018(7) 0.029(7) 0.051(8) -0.010(6) -0.003(6) -0.001(6)
C24 0.013(6) 0.026(6) 0.027(6) -0.002(5) 0.004(5) -0.001(5)
C24' 0.020(7) 0.023(6) 0.046(7) -0.012(5) -0.010(6) 0.002(5)
C25 0.011(6) 0.016(5) 0.039(6) -0.005(5) -0.006(5) 0.006(5)
C25' 0.010(6) 0.016(5) 0.049(7) -0.013(5) 0.003(5) 0.003(5)
C26 0.014(6) 0.016(6) 0.039(7) -0.008(5) -0.008(5) -0.002(5)
C26' 0.014(6) 0.042(7) 0.037(7) -0.017(5) -0.008(5) 0.009(6)
C28 0.018(7) 0.036(7) 0.052(8) -0.012(6) -0.012(6) 0.005(6)
C28' 0.009(6) 0.025(6) 0.071(10) -0.022(6) -0.009(6) 0.005(5)
C27 0.008(6) 0.033(7) 0.045(7) -0.010(5) -0.009(5) 0.002(5)
C27' 0.031(8) 0.034(7) 0.048(8) -0.015(6) -0.011(6) 0.010(6)
C29 0.029(8) 0.028(7) 0.052(8) -0.020(6) -0.003(6) -0.003(6)
C29' 0.015(7) 0.050(9) 0.064(10) -0.027(7) 0.000(6) 0.004(6)
C30 0.020(7) 0.030(7) 0.045(7) -0.017(5) -0.010(6) 0.003(6)
C30' 0.009(6) 0.037(7) 0.035(6) -0.006(5) -0.001(5) 0.001(5)
Cl2S 0.050(3) 0.038(2) 0.075(3) -0.0237(18) -0.014(2) 0.0099(18)
C31 0.014(6) 0.024(6) 0.035(6) -0.009(5) -0.003(5) 0.011(5)
C31' 0.015(6) 0.014(5) 0.046(7) -0.011(5) 0.005(5) 0.002(5)
C32 0.013(6) 0.016(5) 0.037(6) -0.008(5) -0.005(5) 0.011(5)
C33' 0.020(7) 0.040(8) 0.057(9) -0.022(7) 0.003(6) 0.009(6)
C34' 0.020(7) 0.039(8) 0.043(7) -0.013(6) 0.003(6) 0.012(6)
C35' 0.040(10) 0.046(9) 0.058(9) -0.027(7) -0.002(8) 0.007(7)
C36' 0.013(6) 0.030(7) 0.068(9) -0.028(6) -0.003(6) -0.006(5)
C1S 0.102(19) 0.031(8) 0.051(10) 0.000(7) 0.006(10) 0.008(10)
C2S 0.051(11) 0.038(8) 0.057(9) -0.015(7) 0.000(8) 0.002(8)
C5S 0.065(12) 0.041(8) 0.030(7) -0.004(6) 0.001(7) 0.010(8)
C4S 0.040(9) 0.054(10) 0.048(9) -0.008(7) -0.012(7) -0.006(8)
C3S 0.068(14) 0.070(13) 0.040(9) -0.011(8) 0.000(8) -0.033(11)
C32' 0.022(7) 0.023(6) 0.045(7) -0.009(5) -0.003(6) -0.004(5)

loop_
_atom_type_symbol
_atom_type_description
_atom_type_scat_dispersion_real
_atom_type_scat_dispersion_imag
_atom_type_scat_source
C C 0.0181 0.0091 'International Tables Vol C Tables 4.2.6.8 and 6.1.1.4'
H H 0.0000 0.0000 'International Tables Vol C Tables 4.2.6.8 and 6.1.1.4'
F F 0.0727 0.0534 'International Tables Vol C Tables 4.2.6.8 and 6.1.1.4'
Mn Mn -0.5299 2.8052 'International Tables Vol C Tables 4.2.6.8 and 6.1.1.4'
N N 0.0311 0.0180 'International Tables Vol C Tables 4.2.6.8 and 6.1.1.4'
O O 0.0492 0.0322 'International Tables Vol C Tables 4.2.6.8 and 6.1.1.4'
P P 0.2955 0.4335 'International Tables Vol C Tables 4.2.6.8 and 6.1.1.4'
Sb Sb -0.0562 5.8946 'International Tables Vol C Tables 4.2.6.8 and 6.1.1.4'
Cl Cl 0.3639 0.7018 'International Tables Vol C Tables 4.2.6.8 and 6.1.1.4'

loop_
_geom_angle_atom_site_label_1
_geom_angle_atom_site_label_2
_geom_angle_atom_site_label_3
_geom_angle
_geom_angle_site_symmetry_1
_geom_angle_site_symmetry_3
_geom_angle_publ_flag
F6 Sb1 F4 89.7(7) . . ?
F6 Sb1 F5 89.9(6) . . ?
F4 Sb1 F5 91.5(8) . . ?
F6 Sb1 F2 90.5(8) . . ?
F4 Sb1 F2 89.3(8) . . ?
F5 Sb1 F2 179.1(9) . . ?
F6 Sb1 F3 178.2(10) . . ?
F4 Sb1 F3 91.5(8) . . ?
F5 Sb1 F3 88.7(8) . . ?
F2 Sb1 F3 90.9(10) . . ?
F6 Sb1 F1 91.4(7) . . ?
F4 Sb1 F1 177.6(8) . . ?
F5 Sb1 F1 90.7(7) . . ?
F2 Sb1 F1 88.5(7) . . ?
F3 Sb1 F1 87.5(8) . . ?
N6 Mn1 N8 90.2(4) . . ?
N6 Mn1 N2 178.6(4) . . ?
N8 Mn1 N2 90.1(4) . . ?
N6 Mn1 N4 91.0(4) . . ?
N8 Mn1 N4 178.4(4) . . ?
N2 Mn1 N4 88.7(4) . . ?
N6 Mn1 O2 90.0(4) . . ?
N8 Mn1 O2 94.1(4) . . ?
N2 Mn1 O2 91.4(4) . . ?
N4 Mn1 O2 87.0(4) . . ?
N6 Mn1 O1 91.3(4) . . ?
N8 Mn1 O1 88.2(4) . . ?
N2 Mn1 O1 87.3(4) . . ?
N4 Mn1 O1 90.7(4) . . ?
O2 Mn1 O1 177.3(4) . . ?
C2' C1' C6' 120.8(13) . . ?
C2' C1' P1 123.0(10) . . ?
C6' C1' P1 116.0(11) . . ?
O1 P1 C13' 112.0(6) . . ?
O1 P1 C1' 110.3(5) . . ?
C13' P1 C1' 107.5(6) . . ?
O1 P1 C7' 112.0(6) . . ?
C13' P1 C7' 107.8(7) . . ?
C1' P1 C7' 107.0(6) . . ?
P1 O1 Mn1 154.3(6) . . ?
C32 N1 C1 121.7(11) . . ?
N1 C1 N2 129.1(11) . . ?
N1 C1 C2 121.2(11) . . ?
N2 C1 C2 109.8(11) . . ?
C1' C2' C3' 119.6(13) . . ?
O2 P2 C25' 111.2(5) . . ?
O2 P2 C31' 113.3(5) . . ?
C25' P2 C31' 107.7(6) . . ?
O2 P2 C19' 110.8(6) . . ?
C25' P2 C19' 106.6(6) . . ?
C31' P2 C19' 106.9(6) . . ?
P2 O2 Mn1 153.2(5) . . ?
C1 N2 C8 108.3(10) . . ?
C1 N2 Mn1 124.8(8) . . ?
C8 N2 Mn1 126.8(8) . . ?
C3 C2 C7 120.4(12) . . ?
C3 C2 C1 133.2(12) . . ?
C7 C2 C1 106.3(11) . . ?
C8 N3 C9 123.2(11) . . ?
C4' C3' C2' 120.0(14) . . ?
C2 C3 C4 119.3(13) . . ?
C9 N4 C16 109.0(10) . . ?
C9 N4 Mn1 126.7(8) . . ?
C16 N4 Mn1 123.9(8) . . ?
C5' C4' C3' 119.5(15) . . ?
C5 C4 C3 120.5(13) . . ?
C4' C5' C6' 122.4(14) . . ?
C17 N5 C16 125.1(11) . . ?
C4 C5 C6 121.8(13) . . ?
C5' C6' C1' 117.6(14) . . ?
C24 N6 C17 108.5(10) . . ?
C24 N6 Mn1 126.8(8) . . ?
C17 N6 Mn1 124.5(8) . . ?
C7 C6 C5 116.7(13) . . ?
C25 N7 C24 122.2(11) . . ?
C12' C7' C8' 121.0(12) . . ?
C12' C7' P1 118.2(10) . . ?
C8' C7' P1 120.8(11) . . ?
C6 C7 C2 121.3(12) . . ?
C6 C7 C8 131.8(12) . . ?
C2 C7 C8 106.7(10) . . ?
C25 N8 C32 110.1(11) . . ?
C25 N8 Mn1 123.8(8) . . ?
C32 N8 Mn1 125.6(8) . . ?
C7' C8' C9' 117.9(14) . . ?
N3 C8 N2 126.9(11) . . ?
N3 C8 C7 124.2(11) . . ?
N2 C8 C7 108.9(10) . . ?
N3 C9 N4 127.5(11) . . ?
N3 C9 C10 122.9(11) . . ?
N4 C9 C10 109.6(10) . . ?
C10' C9' C8' 119.4(14) . . ?
C11 C10 C15 119.8(12) . . ?
C11 C10 C9 134.0(12) . . ?
C15 C10 C9 106.2(11) . . ?
C9' C10' C11' 123.1(14) . . ?
C10' C11' C12' 118.4(15) . . ?
C12 C11 C10 120.4(13) . . ?
C7' C12' C11' 119.9(12) . . ?
C11 C12 C13 119.4(13) . . ?
C14 C15 C10 121.2(12) . . ?
C14 C15 C16 131.8(12) . . ?
C10 C15 C16 107.0(11) . . ?
C16' C15' C14' 122.1(19) . . ?
C13 C14 C15 117.4(12) . . ?
C15' C14' C13' 118.2(18) . . ?
C14 C13 C12 121.8(13) . . ?
C18' C13' C14' 120.2(14) . . ?
C18' C13' P1 117.5(12) . . ?
C14' C13' P1 122.4(12) . . ?
C24' C19' C20' 120.4(12) . . ?
C24' C19' P2 121.1(10) . . ?
C20' C19' P2 118.6(10) . . ?
C18 C19 C20 116.2(13) . . ?
C23 C18 C19 122.1(12) . . ?
C23 C18 C17 108.3(11) . . ?
C19 C18 C17 129.5(12) . . ?
C13' C18' C17' 119.5(16) . . ?
N5 C17 N6 127.6(11) . . ?
N5 C17 C18 125.1(11) . . ?
N6 C17 C18 107.3(11) . . ?
C16' C17' C18' 119.9(16) . . ?
N5 C16 N4 127.6(11) . . ?
N5 C16 C15 124.2(11) . . ?
N4 C16 C15 108.2(10) . . ?
C15' C16' C17' 119.9(15) . . ?
C21 C20 C19 120.7(13) . . ?
C19' C20' C21' 119.3(13) . . ?
C22 C21 C20 122.0(13) . . ?
C22' C21' C20' 119.3(14) . . ?
C21 C22 C23 117.6(14) . . ?
C23' C22' C21' 120.7(14) . . ?
C18 C23 C22 121.2(12) . . ?
C18 C23 C24 106.4(11) . . ?
C22 C23 C24 132.3(13) . . ?
C22' C23' C24' 120.4(14) . . ?
N7 C24 N6 126.4(11) . . ?
N7 C24 C23 124.1(11) . . ?
N6 C24 C23 109.5(11) . . ?
C19' C24' C23' 119.9(13) . . ?
N7 C25 N8 130.2(12) . . ?
N7 C25 C26 122.3(11) . . ?
N8 C25 C26 107.5(10) . . ?
C26' C25' C30' 120.1(12) . . ?
C26' C25' P2 123.3(9) . . ?
C30' C25' P2 116.6(10) . . ?
C31 C26 C27 121.5(12) . . ?
C31 C26 C25 106.3(10) . . ?
C27 C26 C25 132.2(12) . . ?
C25' C26' C27' 119.6(12) . . ?
C27 C28 C29 122.3(13) . . ?
C29' C28' C27' 122.1(14) . . ?
C28 C27 C26 116.1(12) . . ?
C28' C27' C26' 118.9(14) . . ?
C30 C29 C28 122.0(13) . . ?
C28' C29' C30' 119.4(13) . . ?
C29 C30 C31 116.6(13) . . ?
C25' C30' C29' 119.9(13) . . ?
C26 C31 C30 121.5(12) . . ?
C26 C31 C32 107.4(11) . . ?
C30 C31 C32 131.1(12) . . ?
C36' C31' C32' 119.0(12) . . ?
C36' C31' P2 122.0(10) . . ?
C32' C31' P2 118.8(11) . . ?
N1 C32 N8 128.6(12) . . ?
N1 C32 C31 122.7(11) . . ?
N8 C32 C31 108.7(10) . . ?
C34' C33' C32' 117.5(13) . . ?
C35' C34' C33' 120.6(13) . . ?
C34' C35' C36' 120.1(16) . . ?
C31' C36' C35' 121.5(14) . . ?
C2S C1S C3S 120.0 . . ?
C1S C2S C6S 120.0 . . ?
C5S C6S C2S 120.0 . . ?
C5S C6S Cl1S 123.6(6) . . ?
C2S C6S Cl1S 116.3(6) . . ?
C6S C5S C4S 120.0 . . ?
C6S C5S Cl2S 119.8(6) . . ?
C4S C5S Cl2S 120.2(6) . . ?
C3S C4S C5S 120.0 . . ?
C4S C3S C1S 120.0 . . ?
C31' C32' C33' 121.3(14) . . ?

loop_
_geom_bond_atom_site_label_1
_geom_bond_atom_site_label_2
_geom_bond_distance
_geom_bond_site_symmetry_2
_geom_bond_publ_flag
Sb1 F6 1.845(12) . ?
Sb1 F4 1.866(13) . ?
Sb1 F5 1.870(11) . ?
Sb1 F2 1.880(13) . ?
Sb1 F3 1.890(13) . ?
Sb1 F1 1.900(12) . ?
Mn1 N6 1.949(10) . ?
Mn1 N8 1.959(11) . ?
Mn1 N2 1.981(10) . ?
Mn1 N4 1.990(10) . ?
Mn1 O2 2.188(9) . ?
Mn1 O1 2.237(9) . ?
C1' C2' 1.37(2) . ?
C1' C6' 1.41(2) . ?
C1' P1 1.826(14) . ?
P1 O1 1.489(9) . ?
P1 C13' 1.798(14) . ?
P1 C7' 1.826(12) . ?
N1 C32 1.330(16) . ?
N1 C1 1.338(18) . ?
C1 N2 1.359(16) . ?
C1 C2 1.459(17) . ?
C2' C3' 1.39(2) . ?
P2 O2 1.512(9) . ?
P2 C25' 1.797(13) . ?
P2 C31' 1.814(13) . ?
P2 C19' 1.814(12) . ?
N2 C8 1.389(16) . ?
C2 C3 1.358(19) . ?
C2 C7 1.399(18) . ?
N3 C8 1.334(16) . ?
N3 C9 1.339(16) . ?
C3' C4' 1.38(2) . ?
C3 C4 1.382(19) . ?
N4 C9 1.372(15) . ?
N4 C16 1.377(16) . ?
C4' C5' 1.36(2) . ?
C4 C5 1.37(2) . ?
C5' C6' 1.37(2) . ?
N5 C17 1.306(17) . ?
N5 C16 1.307(16) . ?
C5 C6 1.39(2) . ?
N6 C24 1.370(16) . ?
N6 C17 1.394(16) . ?
C6 C7 1.393(18) . ?
N7 C25 1.316(16) . ?
N7 C24 1.332(17) . ?
C7' C12' 1.36(2) . ?
C7' C8' 1.394(19) . ?
C7 C8 1.453(17) . ?
N8 C25 1.367(16) . ?
N8 C32 1.368(16) . ?
C8' C9' 1.40(2) . ?
C9 C10 1.440(17) . ?
C9' C10' 1.35(2) . ?
C10 C11 1.395(18) . ?
C10 C15 1.411(18) . ?
C10' C11' 1.35(2) . ?
C11' C12' 1.39(2) . ?
C11 C12 1.36(2) . ?
C12 C13 1.426(19) . ?
C15 C14 1.392(19) . ?
C15 C16 1.453(18) . ?
C15' C16' 1.35(3) . ?
C15' C14' 1.39(2) . ?
C14 C13 1.39(2) . ?
C14' C13' 1.39(2) . ?
C13' C18' 1.39(2) . ?
C19' C24' 1.374(18) . ?
C19' C20' 1.38(2) . ?
C19 C18 1.396(18) . ?
C19 C20 1.41(2) . ?
C18 C23 1.38(2) . ?
C18 C17 1.458(16) . ?
C18' C17' 1.39(2) . ?
C17' C16' 1.38(3) . ?
C20 C21 1.39(2) . ?
Cl1S C6S 1.706(9) . ?
C20' C21' 1.41(2) . ?
C21 C22 1.37(2) . ?
C21' C22' 1.39(2) . ?
C22 C23 1.389(18) . ?
C22' C23' 1.35(2) . ?
C23 C24 1.453(17) . ?
C23' C24' 1.39(2) . ?
C25 C26 1.472(17) . ?
C25' C26' 1.37(2) . ?
C25' C30' 1.404(17) . ?
C26 C31 1.400(17) . ?
C26 C27 1.413(17) . ?
C26' C27' 1.42(2) . ?
C28 C27 1.38(2) . ?
C28 C29 1.40(2) . ?
C28' C29' 1.35(2) . ?
C28' C27' 1.39(2) . ?
C29 C30 1.38(2) . ?
C29' C30' 1.41(2) . ?
C30 C31 1.403(19) . ?
Cl2S C5S 1.699(8) . ?
C31 C32 1.433(19) . ?
C31' C36' 1.35(2) . ?
C31' C32' 1.384(19) . ?
C33' C34' 1.40(2) . ?
C33' C32' 1.40(2) . ?
C34' C35' 1.37(2) . ?
C35' C36' 1.38(2) . ?
C1S C2S 1.3900 . ?
C1S C3S 1.3900 . ?
C2S C6S 1.3900 . ?
C6S C5S 1.3900 . ?
C5S C4S 1.3900 . ?
C4S C3S 1.3900 . ?
